data_4126725
loop_
_publ_author_name
'Pang, Jiandong'
'Yuan, Shuai'
'Qin, Junsheng'
'Liu, Caiping'
'Lollar, Christina'
'Wu, Mingyan'
'Yuan, Daqiang'
'Zhou, Hong-Cai'
'Hong, Maochun'

_publ_section_title
;
 Control the Structure of Zr-Tetracarboxylate Frameworks through Steric
 Tuning.
;
_journal_name_full 'Journal of the American Chemical Society'
_journal_paper_doi 10.1021/jacs.7b09973
_journal_year 2017
_chemical_formula_sum 'C42 H34 O18 Zr3'
_chemical_formula_weight 1100.35
_space_group_crystal_system orthorhombic
_space_group_IT_number 65
_space_group_name_Hall '-C 2 2'
_space_group_name_H-M_alt 'C m m m'
_symmetry_space_group_name_Hall '-C 2 2'
_symmetry_space_group_name_H-M 'C m m m'
_atom_sites_solution_hydrogens mixed
_audit_creation_method SHELXL-2017/1
_cell_angle_alpha 90
_cell_angle_beta 90
_cell_angle_gamma 90
_cell_formula_units_Z 4
_cell_length_a 35.2146(9)
_cell_length_b 19.7752(16)
_cell_length_c 15.7268(6)
_cell_measurement_reflns_used 5628
_cell_measurement_temperature 100(2)
_cell_measurement_theta_max 50.2940
_cell_measurement_theta_min 3.7870
_cell_volume 10951.8(10)
_computing_cell_refinement 'SAINT+ ver. (Bruker, 2001)'
_computing_data_collection 'APEX2  (Bruker, 2008)'
_computing_data_reduction 'SAINT+ ver. (Bruker, 2001)'
_computing_molecular_graphics 'SHELXTL (Sheldrick, 2017)'
_computing_publication_material 'SHELXTL (Sheldrick, 2017)'
_computing_structure_refinement 'SHELXL-2017/1 (Sheldrick, 2017)'
_computing_structure_solution 'SHELXS-2017/1 (Sheldrick, 2017)'
_diffrn_ambient_temperature 100(2)
_diffrn_measured_fraction_theta_full 0.902
_diffrn_measured_fraction_theta_max 0.902
_diffrn_measurement_device_type 'Bruker SMART APEX II CCD area detector'
_diffrn_measurement_method 'phi and omega scans'
_diffrn_radiation_type CuK\a
_diffrn_radiation_wavelength 1.54184
_diffrn_reflns_av_R_equivalents 0.0439
_diffrn_reflns_av_unetI/netI 0.0327
_diffrn_reflns_Laue_measured_fraction_full 0.902
_diffrn_reflns_Laue_measured_fraction_max 0.902
_diffrn_reflns_limit_h_max 35
_diffrn_reflns_limit_h_min -34
_diffrn_reflns_limit_k_max 16
_diffrn_reflns_limit_k_min -13
_diffrn_reflns_limit_l_max 14
_diffrn_reflns_limit_l_min -15
_diffrn_reflns_number 19460
_diffrn_reflns_point_group_measured_fraction_full 0.902
_diffrn_reflns_point_group_measured_fraction_max 0.902
_diffrn_reflns_theta_full 50.255
_diffrn_reflns_theta_max 50.255
_diffrn_reflns_theta_min 3.804
_diffrn_source 'fine-focus sealed tube'
_exptl_absorpt_coefficient_mu 2.563
_exptl_absorpt_correction_T_max 0.6998
_exptl_absorpt_correction_T_min 0.6282
_exptl_absorpt_correction_type multi-scan
_exptl_crystal_colour colorless
_exptl_crystal_density_diffrn 0.667
_exptl_crystal_description Blocky
_exptl_crystal_F_000 2200
_exptl_crystal_size_max 0.20
_exptl_crystal_size_mid 0.20
_exptl_crystal_size_min 0.15
_refine_diff_density_max 0.576
_refine_diff_density_min -0.828
_refine_diff_density_rms 0.068
_refine_ls_extinction_method none
_refine_ls_goodness_of_fit_ref 1.077
_refine_ls_hydrogen_treatment constr
_refine_ls_matrix_type full
_refine_ls_number_parameters 159
_refine_ls_number_reflns 2853
_refine_ls_number_restraints 19
_refine_ls_restrained_S_all 1.135
_refine_ls_R_factor_all 0.0616
_refine_ls_R_factor_gt 0.0498
_refine_ls_shift/su_max 0.000
_refine_ls_shift/su_mean 0.000
_refine_ls_structure_factor_coef Fsqd
_refine_ls_weighting_details 'w=1/[\s^2^(Fo^2^)+(0.1095P)^2^+17.4820P] where P=(Fo^2^+2Fc^2^)/3'
_refine_ls_weighting_scheme calc
_refine_ls_wR_factor_gt 0.1549
_refine_ls_wR_factor_ref 0.1642
_reflns_Friedel_coverage 0.000
_reflns_number_gt 2239
_reflns_number_total 2853
_reflns_threshold_expression 'I > 2\s(I)'
_cod_data_source_file ja7b09973_si_002.cif
_cod_data_source_block PCN-606-OMe
_cod_database_code 4126725
_shelx_shelxl_version_number 2017/1
_shelx_space_group_comment
;
The symmetry employed for this shelxl refinement is uniquely defined
by the following loop, which should always be used as a source of
symmetry information in preference to the above space-group names.
They are only intended as comments.
;

loop_
_space_group_symop_operation_xyz
'x, y, z'
'-x, -y, z'
'x, -y, -z'
'-x, y, -z'
'x+1/2, y+1/2, z'
'-x+1/2, -y+1/2, z'
'x+1/2, -y+1/2, -z'
'-x+1/2, y+1/2, -z'
'-x, -y, -z'
'x, y, -z'
'-x, y, z'
'x, -y, z'
'-x+1/2, -y+1/2, -z'
'x+1/2, y+1/2, -z'
'-x+1/2, y+1/2, z'
'x+1/2, -y+1/2, z'

loop_
_atom_site_label
_atom_site_type_symbol
_atom_site_fract_x
_atom_site_fract_y
_atom_site_fract_z
_atom_site_U_iso_or_equiv
_atom_site_adp_type
_atom_site_occupancy
_atom_site_site_symmetry_order
_atom_site_calc_flag
_atom_site_refinement_flags_posn
_atom_site_refinement_flags_adp
_atom_site_refinement_flags_occupancy
Zr1 Zr 0.56898(2) 0.500000 0.500000 0.0554(5) Uani 1 4 d S T P
Zr2 Zr 0.500000 0.41046(5) 0.61284(4) 0.0575(4) Uani 1 2 d S T P
O1 O 0.60099(10) 0.4346(3) 0.5833(3) 0.0717(15) Uani 1 1 d . . .
O2 O 0.55799(13) 0.3749(3) 0.6593(3) 0.0852(16) Uani 1 1 d . . .
O3 O 0.53349(18) 0.500000 0.6131(4) 0.093(2) Uani 1 2 d S T P
O4 O 0.53393(16) 0.4094(4) 0.500000 0.083(2) Uani 1 2 d S T P
O5 O 0.500000 0.4188(4) 0.7509(4) 0.093(2) Uani 1 2 d S T P
H5 H 0.519890 0.401091 0.771937 0.140 Uiso 1 1 d R U .
O6 O 0.500000 0.2987(4) 0.6066(4) 0.105(3) Uani 1 2 d S T P
H6A H 0.519420 0.291381 0.575916 0.158 Uiso 1 1 d R U .
O7 O 0.750000 0.250000 0.6883(5) 0.129(3) Uani 1 2 d DS TU P
C1 C 0.5918(2) 0.3940(5) 0.6399(5) 0.086(3) Uani 1 1 d . . .
C2 C 0.62384(19) 0.3599(5) 0.6888(4) 0.099(3) Uani 1 1 d . . .
C3 C 0.61779(19) 0.3100(5) 0.7495(4) 0.099(3) Uani 1 1 d . . .
H3 H 0.592728 0.295327 0.762128 0.119 Uiso 1 1 calc R U .
C4 C 0.6489(2) 0.2814(5) 0.7918(4) 0.120(4) Uani 1 1 d . . .
H4 H 0.644901 0.247030 0.833102 0.144 Uiso 1 1 calc R U .
C5 C 0.6853(2) 0.3028(6) 0.7738(5) 0.133(4) Uani 1 1 d . . .
C6 C 0.6908(2) 0.3531(7) 0.7158(6) 0.164(5) Uani 1 1 d . . .
H6 H 0.715966 0.368289 0.705071 0.197 Uiso 1 1 calc R U .
C7 C 0.6603(2) 0.3838(6) 0.6707(5) 0.150(5) Uani 1 1 d . . .
H7 H 0.664537 0.418733 0.630281 0.180 Uiso 1 1 calc R U .
C8 C 0.7179(2) 0.2707(6) 0.8189(4) 0.145(5) Uani 1 1 d . . .
C9 C 0.750000 0.250000 0.7773(6) 0.105(4) Uani 1 2 d S TU P
C10 C 0.7189(2) 0.2718(5) 0.9058(4) 0.132(4) Uani 1 1 d . . .
H10 H 0.697383 0.288199 0.935676 0.158 Uiso 1 1 calc R U .
C11 C 0.750000 0.250000 0.9521(5) 0.113(5) Uani 1 2 d S T P
C12 C 0.7259(6) 0.1922(11) 0.6579(16) 0.214(12) Uani 0.5 1 d D U P
H12A H 0.741627 0.160233 0.625997 0.257 Uiso 0.5 1 calc R U P
H12B H 0.705681 0.209581 0.620898 0.257 Uiso 0.5 1 calc R U P
H12C H 0.714510 0.169237 0.706865 0.257 Uiso 0.5 1 calc R U P

loop_
_atom_site_aniso_label
_atom_site_aniso_U_11
_atom_site_aniso_U_22
_atom_site_aniso_U_33
_atom_site_aniso_U_23
_atom_site_aniso_U_13
_atom_site_aniso_U_12
Zr1 0.0181(6) 0.1228(12) 0.0252(6) 0.000 0.000 0.000
Zr2 0.0286(5) 0.1119(9) 0.0319(5) 0.0075(4) 0.000 0.000
O1 0.031(2) 0.154(5) 0.030(2) 0.010(3) -0.0019(19) 0.018(3)
O2 0.044(3) 0.151(5) 0.061(3) 0.038(3) -0.005(2) 0.007(3)
O3 0.062(4) 0.100(6) 0.117(6) 0.000 0.064(4) 0.000
O4 0.042(3) 0.172(7) 0.033(3) 0.000 0.000 -0.029(4)
O5 0.056(4) 0.174(7) 0.050(4) 0.030(4) 0.000 0.000
O6 0.092(5) 0.153(8) 0.071(5) 0.025(5) 0.000 0.000
O7 0.085(5) 0.226(8) 0.077(5) 0.000 0.000 0.034(6)
C1 0.040(5) 0.172(9) 0.046(4) 0.006(5) -0.015(4) 0.034(5)
C2 0.047(5) 0.197(10) 0.053(5) 0.014(6) -0.003(4) 0.031(5)
C3 0.059(5) 0.180(9) 0.058(5) 0.028(5) 0.000(4) 0.034(5)
C4 0.077(6) 0.232(11) 0.051(4) 0.026(6) 0.000(4) 0.079(7)
C5 0.073(6) 0.292(13) 0.034(4) 0.031(6) 0.008(4) 0.078(7)
C6 0.034(4) 0.368(17) 0.091(7) 0.066(9) -0.010(5) 0.046(7)
C7 0.045(5) 0.326(14) 0.079(6) 0.074(7) -0.005(4) 0.023(7)
C8 0.066(5) 0.332(14) 0.036(4) 0.013(6) 0.002(4) 0.118(7)
C9 0.091(7) 0.182(9) 0.041(5) 0.000 0.000 0.055(6)
C10 0.066(5) 0.287(13) 0.043(5) 0.001(6) 0.006(4) 0.101(7)
C11 0.062(6) 0.242(14) 0.035(5) 0.000 0.000 0.103(8)
C12 0.226(19) 0.228(19) 0.188(17) -0.008(15) 0.123(15) 0.061(16)

loop_
_atom_type_symbol
_atom_type_description
_atom_type_scat_dispersion_real
_atom_type_scat_dispersion_imag
_atom_type_scat_source
C C 0.0181 0.0091 'International Tables Vol C Tables 4.2.6.8 and 6.1.1.4'
H H 0.0000 0.0000 'International Tables Vol C Tables 4.2.6.8 and 6.1.1.4'
O O 0.0492 0.0322 'International Tables Vol C Tables 4.2.6.8 and 6.1.1.4'
Zr Zr -0.1862 2.2449 'International Tables Vol C Tables 4.2.6.8 and 6.1.1.4'

loop_
_geom_angle_atom_site_label_1
_geom_angle_atom_site_label_2
_geom_angle_atom_site_label_3
_geom_angle
_geom_angle_site_symmetry_1
_geom_angle_site_symmetry_3
O1 Zr1 O1 73.6(3) . 12_565
O1 Zr1 O1 74.7(2) . 10_556
O1 Zr1 O1 117.0(2) 12_565 10_556
O1 Zr1 O1 117.0(2) . 3_566
O1 Zr1 O1 74.7(2) 12_565 3_566
O1 Zr1 O1 73.6(3) 10_556 3_566
O1 Zr1 O3 142.83(13) . 10_556
O1 Zr1 O3 142.83(13) 12_565 10_556
O1 Zr1 O3 78.69(19) 10_556 10_556
O1 Zr1 O3 78.69(19) 3_566 10_556
O1 Zr1 O3 78.69(19) . .
O1 Zr1 O3 78.69(19) 12_565 .
O1 Zr1 O3 142.84(13) 10_556 .
O1 Zr1 O3 142.84(13) 3_566 .
O3 Zr1 O3 109.8(4) 10_556 .
O1 Zr1 O4 78.65(19) . .
O1 Zr1 O4 142.16(12) 12_565 .
O1 Zr1 O4 78.65(19) 10_556 .
O1 Zr1 O4 142.16(12) 3_566 .
O3 Zr1 O4 70.97(13) 10_556 .
O3 Zr1 O4 70.96(13) . .
O1 Zr1 O4 142.16(12) . 3_566
O1 Zr1 O4 78.66(19) 12_565 3_566
O1 Zr1 O4 142.16(12) 10_556 3_566
O1 Zr1 O4 78.66(19) 3_566 3_566
O3 Zr1 O4 70.96(13) 10_556 3_566
O3 Zr1 O4 70.96(13) . 3_566
O4 Zr1 O4 110.9(4) . 3_566
O1 Zr1 Zr2 111.61(13) . 10_556
O1 Zr1 Zr2 167.40(12) 12_565 10_556
O1 Zr1 Zr2 75.60(11) 10_556 10_556
O1 Zr1 Zr2 111.04(11) 3_566 10_556
O3 Zr1 Zr2 35.31(10) 10_556 10_556
O3 Zr1 Zr2 90.92(18) . 10_556
O4 Zr1 Zr2 35.66(9) . 10_556
O4 Zr1 Zr2 91.31(15) 3_566 10_556
O1 Zr1 Zr2 167.40(12) . 9_666
O1 Zr1 Zr2 111.61(13) 12_565 9_666
O1 Zr1 Zr2 111.04(11) 10_556 9_666
O1 Zr1 Zr2 75.60(11) 3_566 9_666
O3 Zr1 Zr2 35.31(10) 10_556 9_666
O3 Zr1 Zr2 90.92(18) . 9_666
O4 Zr1 Zr2 91.31(15) . 9_666
O4 Zr1 Zr2 35.66(9) 3_566 9_666
Zr2 Zr1 Zr2 60.96(3) 10_556 9_666
O1 Zr1 Zr2 111.04(11) . 2_665
O1 Zr1 Zr2 75.60(11) 12_565 2_665
O1 Zr1 Zr2 167.40(12) 10_556 2_665
O1 Zr1 Zr2 111.61(13) 3_566 2_665
O3 Zr1 Zr2 90.92(18) 10_556 2_665
O3 Zr1 Zr2 35.31(10) . 2_665
O4 Zr1 Zr2 91.31(15) . 2_665
O4 Zr1 Zr2 35.66(9) 3_566 2_665
Zr2 Zr1 Zr2 91.81(3) 10_556 2_665
Zr2 Zr1 Zr2 61.11(2) 9_666 2_665
O1 Zr1 Zr2 75.60(11) . .
O1 Zr1 Zr2 111.04(11) 12_565 .
O1 Zr1 Zr2 111.61(13) 10_556 .
O1 Zr1 Zr2 167.40(12) 3_566 .
O3 Zr1 Zr2 90.92(18) 10_556 .
O3 Zr1 Zr2 35.31(10) . .
O4 Zr1 Zr2 35.66(9) . .
O4 Zr1 Zr2 91.31(15) 3_566 .
Zr2 Zr1 Zr2 61.11(2) 10_556 .
Zr2 Zr1 Zr2 91.81(3) 9_666 .
Zr2 Zr1 Zr2 60.96(3) 2_665 .
O3 Zr2 O3 67.3(3) . 2_665
O3 Zr2 O4 108.6(3) . 11_655
O3 Zr2 O4 72.5(2) 2_665 11_655
O3 Zr2 O4 72.5(2) . .
O3 Zr2 O4 108.6(3) 2_665 .
O4 Zr2 O4 67.9(3) 11_655 .
O3 Zr2 O5 86.3(2) . .
O3 Zr2 O5 86.3(2) 2_665 .
O4 Zr2 O5 145.88(13) 11_655 .
O4 Zr2 O5 145.87(13) . .
O3 Zr2 O6 146.26(14) . .
O3 Zr2 O6 146.26(14) 2_665 .
O4 Zr2 O6 87.3(2) 11_655 .
O4 Zr2 O6 87.3(2) . .
O5 Zr2 O6 96.9(3) . .
O3 Zr2 O2 138.8(2) . 11_655
O3 Zr2 O2 76.1(2) 2_665 11_655
O4 Zr2 O2 76.28(18) 11_655 11_655
O4 Zr2 O2 139.73(19) . 11_655
O5 Zr2 O2 72.78(14) . 11_655
O6 Zr2 O2 72.89(15) . 11_655
O3 Zr2 O2 76.1(2) . .
O3 Zr2 O2 138.8(2) 2_665 .
O4 Zr2 O2 139.73(19) 11_655 .
O4 Zr2 O2 76.27(18) . .
O5 Zr2 O2 72.78(14) . .
O6 Zr2 O2 72.89(15) . .
O2 Zr2 O2 127.2(2) 11_655 .
O3 Zr2 Zr1 87.97(18) . 9_666
O3 Zr2 Zr1 36.20(15) 2_665 9_666
O4 Zr2 Zr1 36.35(17) 11_655 9_666
O4 Zr2 Zr1 88.38(16) . 9_666
O5 Zr2 Zr1 117.93(12) . 9_666
O6 Zr2 Zr1 118.97(10) . 9_666
O2 Zr2 Zr1 72.32(11) 11_655 9_666
O2 Zr2 Zr1 160.51(12) . 9_666
O3 Zr2 Zr1 36.20(15) . .
O3 Zr2 Zr1 87.97(18) 2_665 .
O4 Zr2 Zr1 88.38(16) 11_655 .
O4 Zr2 Zr1 36.35(17) . .
O5 Zr2 Zr1 117.93(12) . .
O6 Zr2 Zr1 118.96(10) . .
O2 Zr2 Zr1 160.51(12) 11_655 .
O2 Zr2 Zr1 72.32(11) . .
Zr1 Zr2 Zr1 88.19(3) 9_666 .
O3 Zr2 Zr2 33.67(15) . 2_665
O3 Zr2 Zr2 33.67(15) 2_665 2_665
O4 Zr2 Zr2 90.55(19) 11_655 2_665
O4 Zr2 Zr2 90.55(19) . 2_665
O5 Zr2 Zr2 85.64(19) . 2_665
O6 Zr2 Zr2 177.46(16) . 2_665
O2 Zr2 Zr2 107.98(14) 11_655 2_665
O2 Zr2 Zr2 107.98(14) . 2_665
Zr1 Zr2 Zr2 59.517(15) 9_666 2_665
Zr1 Zr2 Zr2 59.518(15) . 2_665
O3 Zr2 Zr2 90.11(19) . 10_556
O3 Zr2 Zr2 90.11(19) 2_665 10_556
O4 Zr2 Zr2 33.95(13) 11_655 10_556
O4 Zr2 Zr2 33.96(13) . 10_556
O5 Zr2 Zr2 175.64(19) . 10_556
O6 Zr2 Zr2 87.47(16) . 10_556
O2 Zr2 Zr2 108.69(11) 11_655 10_556
O2 Zr2 Zr2 108.69(11) . 10_556
Zr1 Zr2 Zr2 59.443(12) 9_666 10_556
Zr1 Zr2 Zr2 59.443(12) . 10_556
Zr2 Zr2 Zr2 90.0 2_665 10_556
C1 O1 Zr1 133.3(4) . .
C1 O2 Zr2 131.5(5) . .
Zr2 O3 Zr2 112.7(3) 2_665 .
Zr2 O3 Zr1 108.5(2) 2_665 .
Zr2 O3 Zr1 108.5(2) . .
Zr2 O4 Zr2 112.1(3) 10_556 .
Zr2 O4 Zr1 108.0(2) 10_556 .
Zr2 O4 Zr1 108.0(2) . .
C9 O7 C12 108.6(10) . 6_655
C9 O7 C12 108.6(10) . .
C12 O7 C12 143(2) 6_655 .
O1 C1 O2 127.1(6) . .
O1 C1 C2 117.0(7) . .
O2 C1 C2 115.9(7) . .
C3 C2 C7 121.4(7) . .
C3 C2 C1 123.2(7) . .
C7 C2 C1 115.4(8) . .
C2 C3 C4 119.6(7) . .
C5 C4 C3 120.3(8) . .
C6 C5 C4 119.5(7) . .
C6 C5 C8 121.3(9) . .
C4 C5 C8 119.2(9) . .
C5 C6 C7 122.5(8) . .
C2 C7 C6 116.6(9) . .
C9 C8 C10 117.4(6) . .
C9 C8 C5 122.4(6) . .
C10 C8 C5 119.3(6) . .
C8 C9 C8 122.9(9) 6_655 .
C8 C9 O7 118.5(4) 6_655 .
C8 C9 O7 118.5(4) . .
C8 C10 C11 122.8(6) . .
C10 C11 C10 116.5(8) . 6_655
C10 C11 C11 121.8(4) . 13_657
C10 C11 C11 121.8(4) 6_655 13_657

loop_
_geom_bond_atom_site_label_1
_geom_bond_atom_site_label_2
_geom_bond_distance
_geom_bond_site_symmetry_2
Zr1 O1 2.158(4) .
Zr1 O1 2.158(4) 12_565
Zr1 O1 2.158(4) 10_556
Zr1 O1 2.158(4) 3_566
Zr1 O3 2.174(5) 10_556
Zr1 O3 2.174(5) .
Zr1 O4 2.175(6) .
Zr1 O4 2.175(6) 3_566
Zr1 Zr2 3.4907(8) 10_556
Zr1 Zr2 3.4907(8) 9_666
Zr1 Zr2 3.4907(8) 2_665
Zr1 Zr2 3.4907(8) .
Zr2 O3 2.128(4) .
Zr2 O3 2.128(4) 2_665
Zr2 O4 2.139(3) 11_655
Zr2 O4 2.139(3) .
Zr2 O5 2.178(6) .
Zr2 O6 2.213(8) .
Zr2 O2 2.280(4) 11_655
Zr2 O2 2.280(4) .
Zr2 Zr2 3.5414(18) 2_665
Zr2 Zr2 3.5492(13) 10_556
O1 C1 1.243(9) .
O2 C1 1.285(9) .
O7 C9 1.400(12) .
O7 C12 1.502(17) 6_655
O7 C12 1.502(17) .
C1 C2 1.524(9) .
C2 C3 1.389(10) .
C2 C7 1.398(11) .
C3 C4 1.402(9) .
C4 C5 1.380(12) .
C5 C6 1.365(13) .
C5 C8 1.491(10) .
C6 C7 1.423(11) .
C8 C9 1.368(8) .
C8 C10 1.368(9) .
C10 C11 1.382(8) .
C11 C11 1.507(17) 13_657
